data_7135085
loop_
_publ_author_name
'Binwal, Devesh Chandra'
'Vishnoi, Pratap'

_publ_section_title
;
 One-dimensional magnetic halide double perovskites
 [N(CH<sub>3</sub>)<sub>4</sub>]<sub>2</sub>M<sup>I</sup>MoCl<sub>6</sub>
 (M<sup>I</sup> = Na, Ag) with large A-site cations.
;
_journal_issue 93
_journal_name_full 'Chemical communications (Cambridge, England)'
_journal_page_first 18352
_journal_page_last 18355
_journal_paper_doi 10.1039/d5cc04751j
_journal_volume 61
_journal_year 2025
_chemical_formula_moiety C8H24AgCl6MoN2
_chemical_formula_sum 'C8 H24 Ag Cl6 Mo N2'
_chemical_formula_weight 564.81
_space_group_crystal_system hexagonal
_space_group_IT_number 194
_space_group_name_Hall '-P 6c 2c'
_space_group_name_H-M_alt 'P 63/m m c'
_atom_sites_solution_hydrogens geom
_atom_sites_solution_primary 'Intrinsic Phasing'
_audit_creation_method
;FinalCif 2025.6-RC13 by Daniel Kratzert, Freiburg 2025, 
https://dkratzert.de/finalcif.html
;
_audit_update_record
;
2025-10-13 deposited with the CCDC.	2025-10-16 downloaded from the CCDC.
;
_cell_angle_alpha 90
_cell_angle_beta 90
_cell_angle_gamma 120
_cell_formula_units_Z 1
_cell_length_a 9.0540(8)
_cell_length_b 9.0540(8)
_cell_length_c 6.7638(10)
_cell_measurement_reflns_used 3374
_cell_measurement_temperature 300(2)
_cell_measurement_theta_max 25.61
_cell_measurement_theta_min 2.6
_cell_measurement_wavelength 0.71073
_cell_volume 480.18(9)
_computing_cell_refinement 'SAINT V8.41 (Bruker AXS LLC)'
_computing_data_collection 'Bruker Instrument Service, BIS, v.6.2.12 (Bruker AXS Inc., 2023)'
_computing_data_reduction 'SAINT V8.41 (Bruker AXS LLC)'
_computing_molecular_graphics 'shelXle (C.B. Huebschle, rev 1773)'
_computing_publication_material 'Bruker SHELXTL'
_computing_structure_refinement 'SHELXL-2019/2 (Sheldrick, 2019)'
_computing_structure_solution 'SHELXT 2014/5 (Sheldrick, 2014)'
_diffrn_ambient_environment N~2~
_diffrn_ambient_temperature 300(2)
_diffrn_detector CPAD
_diffrn_detector_type 'Bruker PHOTON II'
_diffrn_measured_fraction_theta_full 1.000
_diffrn_measured_fraction_theta_max 1.000
_diffrn_measurement_device 'KAPPA diffractometer'
_diffrn_measurement_device_type 'Bruker D8 VENTURE'
_diffrn_measurement_method '\w and \f scans'
_diffrn_radiation_monochromator 'multilayer mirror'
_diffrn_radiation_probe x-ray
_diffrn_radiation_type MoK\a
_diffrn_radiation_wavelength 0.71073
_diffrn_reflns_av_R_equivalents 0.1418
_diffrn_reflns_av_unetI/netI 0.0198
_diffrn_reflns_Laue_measured_fraction_full 1.000
_diffrn_reflns_Laue_measured_fraction_max 1.000
_diffrn_reflns_limit_h_max 10
_diffrn_reflns_limit_h_min -11
_diffrn_reflns_limit_k_max 11
_diffrn_reflns_limit_k_min -11
_diffrn_reflns_limit_l_max 8
_diffrn_reflns_limit_l_min -8
_diffrn_reflns_number 12457
_diffrn_reflns_point_group_measured_fraction_full 1.000
_diffrn_reflns_point_group_measured_fraction_max 1.000
_diffrn_reflns_theta_full 25.242
_diffrn_reflns_theta_max 27.037
_diffrn_reflns_theta_min 2.598
_diffrn_source 'microfocus sealed tube'
_diffrn_source_current 1.0
_diffrn_source_type 'INCOATEC I\mS 3.0'
_diffrn_source_voltage 50
_exptl_absorpt_coefficient_mu 2.491
_exptl_absorpt_correction_T_max 0.771
_exptl_absorpt_correction_T_min 0.662
_exptl_absorpt_correction_type multi-scan
_exptl_absorpt_process_details
;Krause, L., Herbst-Irmer, R., Sheldrick, G. M., Stalke, D. (2015).
"Comparison of silver and molybdenum microfocus X-ray sources for single-crystal
 structure determination"
J. Appl. Cryst. 48, 3-10.
doi:10.1107/S1600576714022985
;
_exptl_crystal_colour red
_exptl_crystal_density_diffrn 1.953
_exptl_crystal_description plate
_exptl_crystal_F_000 277
_exptl_crystal_size_max 0.18
_exptl_crystal_size_mid 0.15
_exptl_crystal_size_min 0.11
_refine_diff_density_max 0.782
_refine_diff_density_min -0.785
_refine_diff_density_rms 0.113
_refine_ls_extinction_method none
_refine_ls_goodness_of_fit_ref 1.178
_refine_ls_hydrogen_treatment constr
_refine_ls_matrix_type full
_refine_ls_number_parameters 29
_refine_ls_number_reflns 232
_refine_ls_number_restraints 16
_refine_ls_restrained_S_all 1.144
_refine_ls_R_factor_all 0.0587
_refine_ls_R_factor_gt 0.0508
_refine_ls_shift/su_max 0.000
_refine_ls_shift/su_mean 0.000
_refine_ls_structure_factor_coef Fsqd
_refine_ls_weighting_details 'w=1/[\s^2^(Fo^2^)+4.8798P] where P=(Fo^2^+2Fc^2^)/3'
_refine_ls_weighting_scheme calc
_refine_ls_wR_factor_gt 0.1019
_refine_ls_wR_factor_ref 0.1067
_reflns_Friedel_coverage 0.000
_reflns_number_gt 200
_reflns_number_total 232
_reflns_threshold_expression 'I > 2\s(I)'
_cod_data_source_file d5cc04751j2.cif
_cod_data_source_block TMA2AgMoCl6
_cod_depositor_comments 'Adding full bibliography for 7135084--7135085.cif.'
_cod_original_cell_volume 480.18(11)
_cod_database_code 7135085
_shelx_shelxl_version_number 2019/3
_shelx_space_group_comment
;
The symmetry employed for this shelxl refinement is uniquely defined
by the following loop, which should always be used as a source of
symmetry information in preference to the above space-group names.
They are only intended as comments.
;
_shelx_estimated_absorpt_t_min 0.662
_shelx_estimated_absorpt_t_max 0.771
_bruker_diffrn_measurement_temperature_device 'Oxford Cryostream 1000'
_geom_details
; All esds (except the esd in the dihedral angle between two l.s. planes)
 are estimated using the full covariance matrix.  The cell esds are taken
 into account individually in the estimation of esds in distances, angles
 and torsion angles; correlations between esds in cell parameters are only
 used when they are defined by crystal symmetry.  An approximate (isotropic)
 treatment of cell esds is used for estimating esds involving l.s. planes.
;

loop_
_space_group_symop_operation_xyz
'x, y, z'
'-y, x-y, z'
'-x+y, -x, z'
'-x, -y, z+1/2'
'y, -x+y, z+1/2'
'x-y, x, z+1/2'
'y, x, -z'
'x-y, -y, -z'
'-x, -x+y, -z'
'-y, -x, -z+1/2'
'-x+y, y, -z+1/2'
'x, x-y, -z+1/2'
'-x, -y, -z'
'y, -x+y, -z'
'x-y, x, -z'
'x, y, -z-1/2'
'-y, x-y, -z-1/2'
'-x+y, -x, -z-1/2'
'-y, -x, z'
'-x+y, y, z'
'x, x-y, z'
'y, x, z-1/2'
'x-y, -y, z-1/2'
'-x, -x+y, z-1/2'

loop_
_atom_site_label
_atom_site_type_symbol
_atom_site_fract_x
_atom_site_fract_y
_atom_site_fract_z
_atom_site_U_iso_or_equiv
_atom_site_adp_type
_atom_site_occupancy
_atom_site_site_symmetry_order
_atom_site_calc_flag
_atom_site_refinement_flags_posn
_atom_site_refinement_flags_adp
_atom_site_refinement_flags_occupancy
_atom_site_disorder_assembly
_atom_site_disorder_group
Cl1 Cl 0.2525(5) 0.1262(2) 0.750000 0.0887(15) Uani 1 4 d S T P . .
Mo1 Mo 0.000000 0.000000 0.500000 0.0466(6) Uani 0.5 12 d S T P A 1
Ag1 Ag 0.000000 0.000000 0.500000 0.0466(6) Uani 0.5 12 d S T P A 2
N1 N 0.333333 -0.333333 0.750000 0.044(4) Uani 1 12 d DS T P . .
C1 C 0.398(5) -0.334(9) 0.946(4) 0.08(2) Uani 0.0833 1 d D U P B -1
H1A H 0.513816 -0.310868 0.935924 0.114 Uiso 0.0833 1 calc R U P B -1
H1B H 0.329040 -0.443364 1.006309 0.114 Uiso 0.0833 1 calc R U P B -1
H1C H 0.395628 -0.247449 1.025663 0.114 Uiso 0.0833 1 calc R U P B -1
C2 C 0.167(2) -0.461(3) 0.822(4) 0.099(15) Uani 0.25 1 d D U P B -1
H2A H 0.083476 -0.431178 0.782098 0.149 Uiso 0.25 1 calc R U P B -1
H2B H 0.169661 -0.465428 0.963808 0.149 Uiso 0.25 1 calc R U P B -1
H2C H 0.138124 -0.570089 0.768299 0.149 Uiso 0.25 1 calc R U P B -1

loop_
_atom_site_aniso_label
_atom_site_aniso_U_11
_atom_site_aniso_U_22
_atom_site_aniso_U_33
_atom_site_aniso_U_23
_atom_site_aniso_U_13
_atom_site_aniso_U_12
Cl1 0.038(2) 0.084(2) 0.128(4) 0.000 0.000 0.0191(10)
Mo1 0.0525(7) 0.0525(7) 0.0348(8) 0.000 0.000 0.0262(4)
Ag1 0.0525(7) 0.0525(7) 0.0348(8) 0.000 0.000 0.0262(4)
N1 0.032(6) 0.032(6) 0.068(12) 0.000 0.000 0.016(3)
C1 0.10(3) 0.09(6) 0.06(3) 0.01(3) 0.00(3) 0.07(3)
C2 0.057(14) 0.08(2) 0.14(3) 0.033(18) 0.033(16) 0.015(13)

loop_
_atom_type_symbol
_atom_type_description
_atom_type_scat_dispersion_real
_atom_type_scat_dispersion_imag
_atom_type_scat_source
Ag Ag -0.8971 1.1015 'International Tables Vol C Tables 4.2.6.8 and 6.1.1.4'
C C 0.0033 0.0016 'International Tables Vol C Tables 4.2.6.8 and 6.1.1.4'
Cl Cl 0.1484 0.1585 'International Tables Vol C Tables 4.2.6.8 and 6.1.1.4'
Mo Mo -1.6832 0.6857 'International Tables Vol C Tables 4.2.6.8 and 6.1.1.4'
N N 0.0061 0.0033 'International Tables Vol C Tables 4.2.6.8 and 6.1.1.4'
H H 0.0000 0.0000 'International Tables Vol C Tables 4.2.6.8 and 6.1.1.4'

loop_
_geom_angle_atom_site_label_1
_geom_angle_atom_site_label_2
_geom_angle_atom_site_label_3
_geom_angle
_geom_angle_site_symmetry_1
_geom_angle_site_symmetry_3
_geom_angle_publ_flag
Ag1 Cl1 Mo1 81.00(11) . 4 ?
Mo1 Cl1 Mo1 81.00(11) . 4 ?
Cl1 Mo1 Cl1 180.0 14_556 2 ?
Cl1 Mo1 Cl1 97.63(8) 14_556 . ?
Cl1 Mo1 Cl1 82.37(8) 2 . ?
Cl1 Mo1 Cl1 82.37(8) 14_556 13_556 ?
Cl1 Mo1 Cl1 97.63(8) 2 13_556 ?
Cl1 Mo1 Cl1 180.0 . 13_556 ?
Cl1 Mo1 Cl1 82.37(8) 14_556 15_556 ?
Cl1 Mo1 Cl1 97.63(8) 2 15_556 ?
Cl1 Mo1 Cl1 97.63(8) . 15_556 ?
Cl1 Mo1 Cl1 82.37(8) 13_556 15_556 ?
Cl1 Mo1 Cl1 97.63(8) 14_556 3 ?
Cl1 Mo1 Cl1 82.37(8) 2 3 ?
Cl1 Mo1 Cl1 82.37(8) . 3 ?
Cl1 Mo1 Cl1 97.63(8) 13_556 3 ?
Cl1 Mo1 Cl1 180.00(15) 15_556 3 ?
Cl1 Ag1 Cl1 180.0 14_556 2 ?
Cl1 Ag1 Cl1 97.63(8) 14_556 . ?
Cl1 Ag1 Cl1 82.37(8) 2 . ?
Cl1 Ag1 Cl1 82.37(8) 14_556 13_556 ?
Cl1 Ag1 Cl1 97.63(8) 2 13_556 ?
Cl1 Ag1 Cl1 180.0 . 13_556 ?
Cl1 Ag1 Cl1 82.37(8) 14_556 15_556 ?
Cl1 Ag1 Cl1 97.63(8) 2 15_556 ?
Cl1 Ag1 Cl1 97.63(8) . 15_556 ?
Cl1 Ag1 Cl1 82.37(8) 13_556 15_556 ?
Cl1 Ag1 Cl1 97.63(8) 14_556 3 ?
Cl1 Ag1 Cl1 82.37(8) 2 3 ?
Cl1 Ag1 Cl1 82.37(8) . 3 ?
Cl1 Ag1 Cl1 97.63(8) 13_556 3 ?
Cl1 Ag1 Cl1 180.00(15) 15_556 3 ?
C2 N1 C1 87.2(14) . . ?
N1 C1 C2 46.3(8) . . ?
N1 C1 H1A 109.5 . . ?
C2 C1 H1A 143.8 . . ?
N1 C1 H1B 109.5 . . ?
C2 C1 H1B 68.1 . . ?
H1A C1 H1B 109.5 . . ?
N1 C1 H1C 109.5 . . ?
C2 C1 H1C 104.8 . . ?
H1A C1 H1C 109.5 . . ?
H1B C1 H1C 109.5 . . ?
N1 C2 C1 46.5(9) . . ?
N1 C2 H2A 109.5 . . ?
C1 C2 H2A 134.7 . . ?
N1 C2 H2B 109.5 . . ?
C1 C2 H2B 64.3 . . ?
H2A C2 H2B 109.5 . . ?
N1 C2 H2C 109.5 . . ?
C1 C2 H2C 114.8 . . ?
H2A C2 H2C 109.5 . . ?
H2B C2 H2C 109.5 . . ?

loop_
_geom_bond_atom_site_label_1
_geom_bond_atom_site_label_2
_geom_bond_distance
_geom_bond_site_symmetry_2
_geom_bond_publ_flag
Cl1 Ag1 2.604(3) . ?
Cl1 Mo1 2.604(3) . ?
Cl1 Mo1 2.604(3) 4 ?
N1 C2 1.448(16) . ?
N1 C1 1.452(19) . ?
C1 C2 2.00(2) . ?
C1 H1A 0.9600 . ?
C1 H1B 0.9600 . ?
C1 H1C 0.9600 . ?
C2 H2A 0.9600 . ?
C2 H2B 0.9600 . ?
C2 H2C 0.9600 . ?
